data_7025026
loop_
_publ_author_name
'Lu, Chunxin'
'Gu, Shaojin'
'Chen, Wanzhi'
'Qiu, Huayu'

_publ_section_title
;
 Platinum(II) complexes with polydentate N-heterocyclic carbenes:
 synthesis, structural characterization and hydrosilylation catalysis.
;
_journal_issue 17
_journal_name_full 'Dalton transactions (Cambridge, England : 2003)'
_journal_page_first 4198
_journal_page_last 4204
_journal_paper_doi 10.1039/b924587a
_journal_volume 39
_journal_year 2010
_chemical_formula_sum 'C18 H19 Cl F6 N9 P Pt'
_chemical_formula_weight 737.43
_chemical_name_systematic
;
?
;
_space_group_IT_number 19
_symmetry_cell_setting orthorhombic
_symmetry_space_group_name_Hall 'P 2ac 2ab'
_symmetry_space_group_name_H-M 'P 21 21 21'
_atom_sites_solution_hydrogens geom
_atom_sites_solution_primary direct
_atom_sites_solution_secondary difmap
_audit_creation_method SHELXL-97
_cell_angle_alpha 90.00
_cell_angle_beta 90.00
_cell_angle_gamma 90.00
_cell_formula_units_Z 8
_cell_length_a 6.9251(8)
_cell_length_b 21.38(2)
_cell_length_c 33.695(3)
_cell_measurement_reflns_used 5976
_cell_measurement_temperature 298(2)
_cell_measurement_theta_max 21.998
_cell_measurement_theta_min 3.09
_cell_volume 4989(5)
_computing_cell_refinement 'Bruker SMART'
_computing_data_collection 'Bruker SMART'
_computing_data_reduction 'Bruker SAINT'
_computing_molecular_graphics 'Bruker SHELXTL'
_computing_publication_material 'Bruker SHELXTL'
_computing_structure_refinement 'SHELXL-97 (Sheldrick, 1997)'
_computing_structure_solution 'SHELXS-97 (Sheldrick, 1990)'
_diffrn_ambient_temperature 298(2)
_diffrn_measured_fraction_theta_full 0.997
_diffrn_measured_fraction_theta_max 0.997
_diffrn_measurement_device_type 'CCD area detector'
_diffrn_measurement_method 'phi and omega scans'
_diffrn_radiation_monochromator graphite
_diffrn_radiation_source 'fine-focus sealed tube'
_diffrn_radiation_type MoK\a
_diffrn_radiation_wavelength 0.71073
_diffrn_reflns_av_R_equivalents 0.0689
_diffrn_reflns_av_sigmaI/netI 0.0841
_diffrn_reflns_limit_h_max 6
_diffrn_reflns_limit_h_min -8
_diffrn_reflns_limit_k_max 24
_diffrn_reflns_limit_k_min -25
_diffrn_reflns_limit_l_max 40
_diffrn_reflns_limit_l_min -35
_diffrn_reflns_number 26228
_diffrn_reflns_theta_full 25.02
_diffrn_reflns_theta_max 25.02
_diffrn_reflns_theta_min 1.54
_exptl_absorpt_coefficient_mu 5.869
_exptl_absorpt_correction_T_max 0.4353
_exptl_absorpt_correction_T_min 0.3720
_exptl_absorpt_correction_type multi-scan
_exptl_absorpt_process_details sadabs
_exptl_crystal_colour colorless
_exptl_crystal_density_diffrn 1.964
_exptl_crystal_density_method 'not measured'
_exptl_crystal_description block
_exptl_crystal_F_000 2836
_exptl_crystal_size_max 0.21
_exptl_crystal_size_mid 0.19
_exptl_crystal_size_min 0.17
_refine_diff_density_max 1.945
_refine_diff_density_min -1.922
_refine_diff_density_rms 0.191
_refine_ls_abs_structure_details 'Flack H D (1983), Acta Cryst. A39, 876-881'
_refine_ls_abs_structure_Flack 0.024(19)
_refine_ls_extinction_method none
_refine_ls_goodness_of_fit_ref 1.109
_refine_ls_hydrogen_treatment constr
_refine_ls_matrix_type full
_refine_ls_number_parameters 656
_refine_ls_number_reflns 8807
_refine_ls_number_restraints 0
_refine_ls_restrained_S_all 1.109
_refine_ls_R_factor_all 0.0945
_refine_ls_R_factor_gt 0.0731
_refine_ls_shift/su_max 0.001
_refine_ls_shift/su_mean 0.000
_refine_ls_structure_factor_coef Fsqd
_refine_ls_weighting_details 'calc w=1/[\s^2^(Fo^2^)+(0.0593P)^2^+61.4128P] where P=(Fo^2^+2Fc^2^)/3'
_refine_ls_weighting_scheme calc
_refine_ls_wR_factor_gt 0.1625
_refine_ls_wR_factor_ref 0.1710
_reflns_number_gt 7085
_reflns_number_total 8807
_reflns_threshold_expression >2sigma(I)
_cod_data_source_file b924587a.txt
_cod_data_source_block 090331c
_cod_depositor_comments
;
The following automatic conversions were performed:

'_symmetry_cell_setting' value 'Orthorhombic' changed to
'orthorhombic' according to
/home/saulius/struct/CIF-dictionaries/cif_core.dic dictionary named
'cif_core.dic' version 2.4.2 from 2011-04-26.

Automatic conversion script
Id: cif_fix_values 1891 2012-01-12 08:04:46Z andrius 
;
_cod_original_cell_volume 4988(5)
_cod_original_sg_symbol_H-M 'P2(1)2(1)2(1) '
_cod_database_code 7025026

loop_
_symmetry_equiv_pos_as_xyz
'x, y, z'
'-x+1/2, -y, z+1/2'
'-x, y+1/2, -z+1/2'
'x+1/2, -y+1/2, -z'

loop_
_atom_site_label
_atom_site_type_symbol
_atom_site_fract_x
_atom_site_fract_y
_atom_site_fract_z
_atom_site_U_iso_or_equiv
_atom_site_adp_type
_atom_site_occupancy
_atom_site_symmetry_multiplicity
_atom_site_calc_flag
_atom_site_refinement_flags
Pt1 Pt -0.06314(11) 0.37842(3) 0.88507(2) 0.0427(2) Uani 1 1 d .
Pt2 Pt 0.59246(11) 0.89149(3) 0.91890(2) 0.0424(2) Uani 1 1 d .
Cl1 Cl -0.2939(8) 0.3667(3) 0.93494(15) 0.0636(15) Uani 1 1 d .
Cl2 Cl 0.8120(8) 0.8830(3) 0.97104(16) 0.0636(14) Uani 1 1 d .
F1 F 0.548(4) 0.6666(10) 0.7920(6) 0.140(8) Uani 1 1 d .
F2 F 0.341(3) 0.6186(11) 0.8670(6) 0.144(8) Uani 1 1 d .
F3 F 0.260(4) 0.6688(12) 0.8145(7) 0.157(9) Uani 1 1 d .
F4 F 0.433(4) 0.5806(8) 0.8071(5) 0.125(6) Uani 1 1 d .
F5 F 0.634(3) 0.6199(11) 0.8460(6) 0.143(8) Uani 1 1 d .
F6 F 0.451(3) 0.7043(8) 0.8549(5) 0.117(6) Uani 1 1 d .
F7 F 0.042(4) 0.1824(9) 0.8235(6) 0.139(8) Uani 1 1 d .
F8 F 0.074(4) 0.1135(11) 0.9025(6) 0.158(8) Uani 1 1 d .
F9 F -0.002(4) 0.2036(10) 0.8807(7) 0.146(8) Uani 1 1 d .
F10 F -0.119(4) 0.1215(15) 0.8537(8) 0.189(11) Uani 1 1 d .
F11 F 0.166(4) 0.0894(12) 0.8406(7) 0.164(10) Uani 1 1 d .
F12 F 0.281(4) 0.1644(14) 0.8734(9) 0.176(10) Uani 1 1 d .
N1 N 0.041(3) 0.3537(8) 0.8077(5) 0.064(5) Uani 1 1 d .
N2 N 0.280(3) 0.4088(9) 0.8292(5) 0.061(5) Uani 1 1 d .
N3 N -0.203(3) 0.3208(9) 0.8454(6) 0.067(6) Uani 1 1 d .
N4 N -0.175(4) 0.2865(10) 0.7773(6) 0.075(6) Uani 1 1 d .
N5 N 0.187(3) 0.4276(10) 0.9516(5) 0.059(5) Uani 1 1 d .
N6 N 0.057(3) 0.5020(7) 0.9158(5) 0.052(4) Uani 1 1 d .
N7 N 0.232(3) 0.3217(10) 0.9421(6) 0.065(5) Uani 1 1 d .
N8 N 0.283(3) 0.3712(10) 1.0042(5) 0.064(5) Uani 1 1 d .
N9 N 0.497(3) 0.8571(8) 0.8404(5) 0.055(5) Uani 1 1 d .
N10 N 0.265(3) 0.9164(9) 0.8583(5) 0.061(5) Uani 1 1 d .
N11 N 0.741(3) 0.8306(7) 0.8813(5) 0.053(4) Uani 1 1 d .
N12 N 0.756(3) 0.7966(9) 0.8150(6) 0.063(5) Uani 1 1 d .
N13 N 0.333(3) 0.9462(8) 0.9815(5) 0.051(4) Uani 1 1 d .
N14 N 0.463(2) 1.0166(7) 0.9456(5) 0.047(4) Uani 1 1 d .
N15 N 0.283(3) 0.8375(8) 0.9747(6) 0.058(5) Uani 1 1 d .
N16 N 0.214(3) 0.8935(10) 1.0354(6) 0.068(5) Uani 1 1 d .
N17 N 0.774(4) 0.4593(14) 0.7761(9) 0.101(8) Uani 1 1 d .
N18 N 0.767(4) -0.0387(16) 0.8058(9) 0.110(10) Uani 1 1 d .
P1 P 0.4374(11) 0.6426(3) 0.8313(2) 0.0686(17) Uani 1 1 d .
P2 P 0.0713(14) 0.1486(3) 0.8612(2) 0.083(2) Uani 1 1 d .
C1 C 0.110(3) 0.3852(10) 0.8389(5) 0.054(5) Uani 1 1 d .
C2 C 0.186(4) 0.3579(11) 0.7761(7) 0.066(7) Uani 1 1 d .
H2A H 0.2410 0.3170 0.7706 0.079 Uiso 1 1 calc R
H2B H 0.1299 0.3743 0.7519 0.079 Uiso 1 1 calc R
C3 C 0.322(4) 0.3968(11) 0.7901(6) 0.059(6) Uani 1 1 d .
H3 H 0.4266 0.4127 0.7759 0.071 Uiso 1 1 calc R
C4 C -0.117(4) 0.3189(11) 0.8092(7) 0.066(7) Uani 1 1 d .
C5 C -0.348(4) 0.2565(12) 0.7832(8) 0.077(8) Uani 1 1 d .
H5 H -0.4071 0.2378 0.7615 0.093 Uiso 1 1 calc R
C6 C -0.433(5) 0.2527(11) 0.8179(8) 0.081(8) Uani 1 1 d .
H6 H -0.5407 0.2270 0.8211 0.097 Uiso 1 1 calc R
C7 C -0.363(4) 0.2873(12) 0.8499(8) 0.077(8) Uani 1 1 d .
H7 H -0.4273 0.2869 0.8742 0.093 Uiso 1 1 calc R
C8 C 0.405(4) 0.4478(11) 0.8543(7) 0.079(7) Uani 1 1 d .
H8A H 0.5351 0.4456 0.8447 0.119 Uiso 1 1 calc R
H8B H 0.4001 0.4328 0.8812 0.119 Uiso 1 1 calc R
H8C H 0.3608 0.4903 0.8535 0.119 Uiso 1 1 calc R
C9 C 0.070(3) 0.4399(9) 0.9183(6) 0.053(5) Uani 1 1 d .
C10 C 0.162(3) 0.5300(12) 0.9456(7) 0.062(6) Uani 1 1 d .
H10 H 0.1760 0.5727 0.9498 0.074 Uiso 1 1 calc R
C11 C 0.237(3) 0.4857(11) 0.9667(7) 0.058(6) Uani 1 1 d .
H11 H 0.3142 0.4920 0.9889 0.070 Uiso 1 1 calc R
C12 C 0.236(3) 0.3718(12) 0.9669(6) 0.059(6) Uani 1 1 d .
C13 C 0.329(4) 0.3134(12) 1.0168(7) 0.069(7) Uani 1 1 d .
H13 H 0.3676 0.3100 1.0431 0.083 Uiso 1 1 calc R
C14 C 0.326(4) 0.2586(14) 0.9949(8) 0.071(7) Uani 1 1 d .
H14 H 0.3548 0.2198 1.0060 0.085 Uiso 1 1 calc R
C15 C 0.278(4) 0.2654(14) 0.9563(8) 0.074(7) Uani 1 1 d .
H15 H 0.2768 0.2308 0.9396 0.088 Uiso 1 1 calc R
C16 C -0.062(4) 0.5334(10) 0.8871(6) 0.066(6) Uani 1 1 d .
H16A H -0.1128 0.5033 0.8686 0.099 Uiso 1 1 calc R
H16B H 0.0136 0.5638 0.8730 0.099 Uiso 1 1 calc R
H16C H -0.1668 0.5540 0.9004 0.099 Uiso 1 1 calc R
C17 C 0.421(3) 0.8935(9) 0.8710(5) 0.050(5) Uani 1 1 d .
C18 C 0.377(4) 0.8602(10) 0.8089(6) 0.060(6) Uani 1 1 d .
H18 H 0.3930 0.8402 0.7846 0.072 Uiso 1 1 calc R
C19 C 0.238(4) 0.8956(11) 0.8188(6) 0.064(6) Uani 1 1 d .
H19 H 0.1338 0.9061 0.8026 0.076 Uiso 1 1 calc R
C20 C 0.680(4) 0.8264(10) 0.8465(7) 0.061(6) Uani 1 1 d .
C21 C 0.901(5) 0.7677(11) 0.8233(7) 0.070(7) Uani 1 1 d .
H21 H 0.9551 0.7437 0.8031 0.084 Uiso 1 1 calc R
C22 C 1.000(4) 0.7664(10) 0.8612(7) 0.064(7) Uani 1 1 d .
H22 H 1.1138 0.7448 0.8661 0.077 Uiso 1 1 calc R
C23 C 0.902(3) 0.8013(8) 0.8889(7) 0.057(5) Uani 1 1 d .
H23 H 0.9527 0.8042 0.9144 0.068 Uiso 1 1 calc R
C24 C 0.121(3) 0.9542(11) 0.8821(7) 0.069(6) Uani 1 1 d .
H24A H 0.1381 0.9456 0.9098 0.103 Uiso 1 1 calc R
H24B H -0.0075 0.9429 0.8742 0.103 Uiso 1 1 calc R
H24C H 0.1416 0.9979 0.8772 0.103 Uiso 1 1 calc R
C25 C 0.447(3) 0.9547(9) 0.9499(6) 0.048(5) Uani 1 1 d .
C26 C 0.359(3) 1.0487(11) 0.9735(6) 0.055(6) Uani 1 1 d .
H26 H 0.3495 1.0919 0.9760 0.066 Uiso 1 1 calc R
C27 C 0.272(3) 1.0054(10) 0.9964(7) 0.055(6) Uani 1 1 d .
H27 H 0.1895 1.0126 1.0176 0.066 Uiso 1 1 calc R
C28 C 0.277(3) 0.8919(11) 0.9966(6) 0.053(5) Uani 1 1 d .
C29 C 0.171(4) 0.8375(12) 1.0539(8) 0.072(7) Uani 1 1 d .
H29 H 0.1419 0.8369 1.0809 0.086 Uiso 1 1 calc R
C30 C 0.170(4) 0.7824(12) 1.0324(8) 0.071(7) Uani 1 1 d .
H30 H 0.1228 0.7458 1.0438 0.085 Uiso 1 1 calc R
C31 C 0.238(4) 0.7820(12) 0.9940(8) 0.065(6) Uani 1 1 d .
H31 H 0.2542 0.7441 0.9808 0.078 Uiso 1 1 calc R
C32 C 0.583(4) 1.0493(9) 0.9159(7) 0.062(5) Uani 1 1 d .
H32A H 0.6823 1.0216 0.9066 0.093 Uiso 1 1 calc R
H32B H 0.6409 1.0855 0.9278 0.093 Uiso 1 1 calc R
H32C H 0.5034 1.0620 0.8940 0.093 Uiso 1 1 calc R
C33 C 0.846(5) 0.5073(19) 0.7711(10) 0.099(11) Uani 1 1 d .
C34 C 0.945(6) 0.5655(17) 0.7666(10) 0.123(12) Uani 1 1 d .
H34A H 1.0774 0.5577 0.7596 0.184 Uiso 1 1 calc R
H34B H 0.9402 0.5883 0.7911 0.184 Uiso 1 1 calc R
H34C H 0.8844 0.5896 0.7460 0.184 Uiso 1 1 calc R
C35 C 0.677(5) 0.002(2) 0.8016(9) 0.094(11) Uani 1 1 d .
C36 C 0.583(6) 0.0632(17) 0.7924(9) 0.124(13) Uani 1 1 d .
H36A H 0.6627 0.0967 0.8019 0.186 Uiso 1 1 calc R
H36B H 0.4592 0.0651 0.8052 0.186 Uiso 1 1 calc R
H36C H 0.5661 0.0671 0.7643 0.186 Uiso 1 1 calc R

loop_
_atom_site_aniso_label
_atom_site_aniso_U_11
_atom_site_aniso_U_22
_atom_site_aniso_U_33
_atom_site_aniso_U_23
_atom_site_aniso_U_13
_atom_site_aniso_U_12
Pt1 0.0443(4) 0.0475(4) 0.0365(4) 0.0011(3) -0.0032(4) -0.0030(4)
Pt2 0.0433(4) 0.0445(4) 0.0395(4) -0.0022(3) 0.0017(4) 0.0043(4)
Cl1 0.056(3) 0.087(4) 0.048(3) 0.001(3) 0.010(3) -0.007(3)
Cl2 0.055(3) 0.081(4) 0.055(3) -0.012(3) -0.014(2) 0.018(3)
F1 0.17(2) 0.141(16) 0.111(14) 0.029(12) 0.033(15) 0.008(17)
F2 0.18(2) 0.138(17) 0.119(14) -0.011(13) 0.036(14) -0.044(16)
F3 0.15(2) 0.17(2) 0.152(19) -0.021(18) -0.021(18) 0.048(18)
F4 0.155(18) 0.114(13) 0.107(13) -0.027(10) 0.029(15) 0.007(15)
F5 0.129(16) 0.18(2) 0.121(14) -0.019(15) -0.028(13) 0.064(16)
F6 0.138(16) 0.102(12) 0.110(13) -0.028(10) 0.006(13) -0.014(13)
F7 0.16(2) 0.147(16) 0.108(14) 0.029(12) -0.009(15) 0.018(16)
F8 0.17(2) 0.175(19) 0.127(15) 0.015(14) -0.009(15) 0.06(2)
F9 0.18(2) 0.123(15) 0.137(16) -0.014(13) -0.013(16) 0.040(14)
F10 0.17(2) 0.22(3) 0.17(2) 0.01(2) -0.01(2) -0.03(3)
F11 0.18(2) 0.18(2) 0.138(18) -0.017(16) 0.029(17) 0.048(19)
F12 0.15(2) 0.19(3) 0.19(2) 0.02(2) -0.02(2) 0.00(2)
N1 0.081(15) 0.063(11) 0.047(10) 0.007(9) -0.013(11) -0.005(11)
N2 0.078(14) 0.061(12) 0.045(10) 0.020(9) 0.000(10) 0.004(10)
N3 0.087(16) 0.067(13) 0.047(12) 0.005(9) -0.018(11) 0.006(12)
N4 0.093(18) 0.079(14) 0.054(12) 0.003(11) -0.016(12) -0.004(13)
N5 0.056(12) 0.080(14) 0.041(10) -0.001(10) 0.001(9) -0.009(10)
N6 0.057(11) 0.058(9) 0.041(9) -0.002(8) 0.003(10) -0.012(9)
N7 0.064(13) 0.077(14) 0.054(12) 0.007(11) 0.000(10) -0.005(11)
N8 0.064(12) 0.085(14) 0.045(11) -0.003(10) -0.002(9) 0.005(11)
N9 0.073(13) 0.047(10) 0.046(10) -0.010(8) 0.007(9) -0.006(9)
N10 0.069(14) 0.063(12) 0.049(11) -0.011(9) -0.002(10) -0.003(10)
N11 0.065(12) 0.047(9) 0.049(11) -0.005(8) 0.007(10) 0.002(9)
N12 0.077(15) 0.058(12) 0.054(12) -0.005(9) 0.014(11) 0.003(11)
N13 0.041(10) 0.053(11) 0.058(11) -0.008(9) 0.001(9) 0.006(8)
N14 0.045(10) 0.044(9) 0.051(10) -0.002(7) -0.002(8) 0.010(8)
N15 0.051(12) 0.052(11) 0.071(13) -0.005(9) 0.001(10) -0.003(9)
N16 0.064(12) 0.076(13) 0.065(12) 0.001(11) -0.002(10) 0.000(11)
N17 0.085(19) 0.11(2) 0.11(2) -0.009(18) 0.012(17) 0.021(17)
N18 0.08(2) 0.16(3) 0.09(2) 0.00(2) -0.026(17) 0.01(2)
P1 0.059(4) 0.068(4) 0.079(4) 0.011(3) 0.005(4) 0.008(4)
P2 0.081(5) 0.075(4) 0.092(5) 0.007(4) 0.009(5) -0.004(5)
C1 0.071(15) 0.052(11) 0.039(10) 0.004(9) -0.010(10) -0.002(13)
C2 0.086(18) 0.064(15) 0.048(13) 0.003(11) -0.004(13) 0.009(13)
C3 0.075(15) 0.059(14) 0.043(12) 0.009(10) 0.007(11) 0.010(12)
C4 0.09(2) 0.065(14) 0.044(13) 0.007(11) -0.018(14) -0.001(14)
C5 0.10(2) 0.076(17) 0.059(16) 0.005(13) -0.025(15) -0.008(15)
C6 0.09(2) 0.080(16) 0.068(17) 0.004(13) -0.025(18) -0.006(18)
C7 0.09(2) 0.081(17) 0.061(15) 0.002(13) -0.020(15) -0.006(16)
C8 0.087(19) 0.073(15) 0.077(16) -0.003(13) 0.008(17) -0.009(16)
C9 0.056(13) 0.066(12) 0.036(10) 0.001(9) -0.003(12) -0.003(11)
C10 0.064(16) 0.071(15) 0.050(13) -0.008(12) 0.006(12) -0.022(12)
C11 0.055(15) 0.074(16) 0.046(13) -0.006(12) -0.001(11) -0.013(12)
C12 0.055(14) 0.078(16) 0.044(12) -0.003(12) 0.005(11) -0.010(13)
C13 0.067(17) 0.089(19) 0.052(14) 0.000(13) -0.006(12) 0.005(14)
C14 0.058(15) 0.087(18) 0.067(17) 0.005(14) -0.005(13) 0.004(13)
C15 0.065(17) 0.091(19) 0.065(17) 0.005(14) -0.002(14) 0.002(15)
C16 0.086(17) 0.064(12) 0.049(12) -0.004(10) 0.016(15) -0.015(14)
C17 0.057(13) 0.052(11) 0.042(10) -0.003(8) 0.008(10) -0.007(13)
C18 0.075(18) 0.059(13) 0.045(12) -0.005(10) -0.005(12) -0.012(13)
C19 0.074(17) 0.069(15) 0.049(13) 0.006(12) -0.003(12) -0.013(14)
C20 0.075(17) 0.055(14) 0.053(15) -0.006(11) 0.010(13) 0.000(12)
C21 0.083(19) 0.064(14) 0.063(16) -0.006(11) 0.018(16) 0.003(16)
C22 0.076(17) 0.060(13) 0.055(14) -0.002(11) 0.020(12) 0.015(11)
C23 0.061(14) 0.049(10) 0.060(13) 0.000(10) 0.012(13) 0.016(11)
C24 0.061(15) 0.081(15) 0.065(14) 0.015(13) -0.018(13) 0.019(12)
C25 0.047(13) 0.051(11) 0.047(11) -0.009(9) 0.000(11) 0.001(10)
C26 0.049(14) 0.061(13) 0.055(13) -0.012(11) -0.002(11) 0.016(11)
C27 0.051(13) 0.054(13) 0.061(14) -0.011(11) 0.002(12) 0.014(11)
C28 0.043(11) 0.062(14) 0.055(13) -0.003(11) 0.005(10) 0.014(11)
C29 0.062(16) 0.078(17) 0.076(17) -0.001(15) 0.003(13) -0.003(13)
C30 0.061(16) 0.073(17) 0.077(18) 0.010(14) -0.007(14) -0.007(13)
C31 0.055(15) 0.067(15) 0.073(17) 0.001(13) 0.002(13) 0.001(12)
C32 0.067(14) 0.053(11) 0.066(13) -0.004(10) 0.010(15) 0.005(12)
C33 0.10(3) 0.10(2) 0.10(3) -0.02(2) -0.02(2) 0.01(2)
C34 0.11(3) 0.13(3) 0.13(3) 0.00(2) 0.00(3) 0.03(3)
C35 0.07(2) 0.15(3) 0.057(17) 0.00(2) -0.015(16) 0.01(2)
C36 0.11(3) 0.17(3) 0.10(2) -0.01(2) -0.01(2) 0.06(3)

loop_
_atom_type_symbol
_atom_type_description
_atom_type_scat_dispersion_real
_atom_type_scat_dispersion_imag
_atom_type_scat_source
C C 0.0033 0.0016 'International Tables Vol C Tables 4.2.6.8 and 6.1.1.4'
H H 0.0000 0.0000 'International Tables Vol C Tables 4.2.6.8 and 6.1.1.4'
F F 0.0171 0.0103 'International Tables Vol C Tables 4.2.6.8 and 6.1.1.4'
N N 0.0061 0.0033 'International Tables Vol C Tables 4.2.6.8 and 6.1.1.4'
Pt Pt -1.7033 8.3905 'International Tables Vol C Tables 4.2.6.8 and 6.1.1.4'
Cl Cl 0.1484 0.1585 'International Tables Vol C Tables 4.2.6.8 and 6.1.1.4'
P P 0.1023 0.0942 'International Tables Vol C Tables 4.2.6.8 and 6.1.1.4'

loop_
_geom_angle_atom_site_label_1
_geom_angle_atom_site_label_2
_geom_angle_atom_site_label_3
_geom_angle
C9 Pt1 C1 96.7(9)
C9 Pt1 N3 174.0(8)
C1 Pt1 N3 79.6(9)
C9 Pt1 Cl1 88.9(6)
C1 Pt1 Cl1 173.8(6)
N3 Pt1 Cl1 94.6(7)
C25 Pt2 C17 96.3(8)
C25 Pt2 N11 174.3(8)
C17 Pt2 N11 79.4(8)
C25 Pt2 Cl2 89.2(6)
C17 Pt2 Cl2 174.4(6)
N11 Pt2 Cl2 95.0(6)
C4 N1 C1 123(2)
C4 N1 C2 129(2)
C1 N1 C2 107(2)
C1 N2 C3 111(2)
C1 N2 C8 126.9(19)
C3 N2 C8 122(2)
C7 N3 C4 117(2)
C7 N3 Pt1 129.9(18)
C4 N3 Pt1 113.1(18)
C4 N4 C5 113(2)
C12 N5 C11 127(2)
C12 N5 C9 127.8(19)
C11 N5 C9 105.6(19)
C9 N6 C10 110.7(19)
C9 N6 C16 123.0(17)
C10 N6 C16 126.2(18)
C15 N7 C12 119(2)
C12 N8 C13 112(2)
C18 N9 C17 108.6(19)
C18 N9 C20 132(2)
C17 N9 C20 118.8(19)
C17 N10 C19 108(2)
C17 N10 C24 126.4(18)
C19 N10 C24 125(2)
C20 N11 C23 116(2)
C20 N11 Pt2 116.6(16)
C23 N11 Pt2 126.9(16)
C21 N12 C20 113(2)
C28 N13 C25 126.6(17)
C28 N13 C27 123.7(19)
C25 N13 C27 109.6(18)
C25 N14 C26 112.3(18)
C25 N14 C32 126.0(16)
C26 N14 C32 121.6(17)
C28 N15 C31 118(2)
C28 N16 C29 118(2)
F3 P1 F2 94.0(15)
F3 P1 F5 174.1(16)
F2 P1 F5 91.4(13)
F3 P1 F6 85.6(13)
F2 P1 F6 84.4(12)
F5 P1 F6 92.8(13)
F3 P1 F4 96.2(14)
F2 P1 F4 97.0(12)
F5 P1 F4 85.3(13)
F6 P1 F4 177.6(14)
F3 P1 F1 87.8(14)
F2 P1 F1 177.8(14)
F5 P1 F1 86.8(13)
F6 P1 F1 97.0(11)
F4 P1 F1 81.5(11)
F9 P2 F10 94.9(16)
F9 P2 F7 86.8(13)
F10 P2 F7 85.4(16)
F9 P2 F12 91.8(16)
F10 P2 F12 168.2(17)
F7 P2 F12 104.7(16)
F9 P2 F8 89.5(13)
F10 P2 F8 88.6(15)
F7 P2 F8 172.7(16)
F12 P2 F8 81.7(14)
F9 P2 F11 176.1(17)
F10 P2 F11 89.0(16)
F7 P2 F11 94.1(13)
F12 P2 F11 84.3(15)
F8 P2 F11 90.0(12)
N2 C1 N1 108.7(19)
N2 C1 Pt1 139.9(16)
N1 C1 Pt1 111.3(17)
C3 C2 N1 105.5(19)
C3 C2 H2A 110.7
N1 C2 H2A 110.7
C3 C2 H2B 110.7
N1 C2 H2B 110.7
H2A C2 H2B 108.8
C2 C3 N2 107(2)
C2 C3 H3 126.3
N2 C3 H3 126.3
N1 C4 N4 121(2)
N1 C4 N3 112(2)
N4 C4 N3 127(3)
C6 C5 N4 123(3)
C6 C5 H5 118.3
N4 C5 H5 118.3
C5 C6 C7 120(3)
C5 C6 H6 120.1
C7 C6 H6 120.1
N3 C7 C6 119(3)
N3 C7 H7 120.4
C6 C7 H7 120.4
N2 C8 H8A 109.5
N2 C8 H8B 109.5
H8A C8 H8B 109.5
N2 C8 H8C 109.5
H8A C8 H8C 109.5
H8B C8 H8C 109.5
N6 C9 N5 105.8(17)
N6 C9 Pt1 127.0(15)
N5 C9 Pt1 127.0(15)
C11 C10 N6 107(2)
C11 C10 H10 126.4
N6 C10 H10 126.4
C10 C11 N5 111(2)
C10 C11 H11 124.6
N5 C11 H11 124.6
N8 C12 N5 116(2)
N8 C12 N7 126(2)
N5 C12 N7 117.5(19)
N8 C13 C14 127(2)
N8 C13 H13 116.3
C14 C13 H13 116.3
C15 C14 C13 115(3)
C15 C14 H14 122.5
C13 C14 H14 122.5
N7 C15 C14 120(3)
N7 C15 H15 119.9
C14 C15 H15 119.9
N6 C16 H16A 109.5
N6 C16 H16B 109.5
H16A C16 H16B 109.5
N6 C16 H16C 109.5
H16A C16 H16C 109.5
H16B C16 H16C 109.5
N10 C17 N9 107.0(18)
N10 C17 Pt2 142.0(16)
N9 C17 Pt2 111.0(16)
C19 C18 N9 107(2)
C19 C18 H18 126.5
N9 C18 H18 126.5
C18 C19 N10 109(2)
C18 C19 H19 125.3
N10 C19 H19 125.3
N11 C20 N12 130(3)
N11 C20 N9 114(2)
N12 C20 N9 117(2)
N12 C21 C22 127(2)
N12 C21 H21 116.4
C22 C21 H21 116.4
C23 C22 C21 111(2)
C23 C22 H22 124.6
C21 C22 H22 124.6
N11 C23 C22 123(2)
N11 C23 H23 118.4
C22 C23 H23 118.4
N10 C24 H24A 109.5
N10 C24 H24B 109.5
H24A C24 H24B 109.5
N10 C24 H24C 109.5
H24A C24 H24C 109.5
H24B C24 H24C 109.5
N14 C25 N13 105.5(16)
N14 C25 Pt2 125.3(15)
N13 C25 Pt2 128.9(14)
C27 C26 N14 106.5(19)
C27 C26 H26 126.8
N14 C26 H26 126.8
C26 C27 N13 106(2)
C26 C27 H27 127.0
N13 C27 H27 127.0
N13 C28 N16 116(2)
N13 C28 N15 121.6(19)
N16 C28 N15 123(2)
C30 C29 N16 120(2)
C30 C29 H29 120.0
N16 C29 H29 120.0
C31 C30 C29 120(3)
C31 C30 H30 120.1
C29 C30 H30 120.1
C30 C31 N15 121(2)
C30 C31 H31 119.6
N15 C31 H31 119.6
N14 C32 H32A 109.5
N14 C32 H32B 109.5
H32A C32 H32B 109.5
N14 C32 H32C 109.5
H32A C32 H32C 109.5
H32B C32 H32C 109.5
N17 C33 C34 176(4)
C33 C34 H34A 109.5
C33 C34 H34B 109.5
H34A C34 H34B 109.5
C33 C34 H34C 109.5
H34A C34 H34C 109.5
H34B C34 H34C 109.5
N18 C35 C36 170(4)
C35 C36 H36A 109.5
C35 C36 H36B 109.5
H36A C36 H36B 109.5
C35 C36 H36C 109.5
H36A C36 H36C 109.5
H36B C36 H36C 109.5

loop_
_geom_bond_atom_site_label_1
_geom_bond_atom_site_label_2
_geom_bond_distance
Pt1 C9 1.96(2)
Pt1 C1 1.97(2)
Pt1 N3 2.06(2)
Pt1 Cl1 2.333(5)
Pt2 C25 1.981(19)
Pt2 C17 2.00(2)
Pt2 N11 2.086(17)
Pt2 Cl2 2.331(5)
F1 P1 1.61(2)
F2 P1 1.47(2)
F3 P1 1.47(2)
F4 P1 1.556(17)
F5 P1 1.526(19)
F6 P1 1.545(17)
F7 P2 1.475(19)
F8 P2 1.58(2)
F9 P2 1.44(2)
F10 P2 1.46(3)
F11 P2 1.59(2)
F12 P2 1.54(3)
N1 C4 1.32(3)
N1 C1 1.34(3)
N1 C2 1.47(3)
N2 C1 1.32(3)
N2 C3 1.38(3)
N2 C8 1.47(3)
N3 C7 1.33(3)
N3 C4 1.36(3)
N4 C4 1.34(3)
N4 C5 1.37(3)
N5 C12 1.34(3)
N5 C11 1.38(3)
N5 C9 1.41(3)
N6 C9 1.33(2)
N6 C10 1.38(3)
N6 C16 1.44(3)
N7 C15 1.33(3)
N7 C12 1.36(3)
N8 C12 1.30(3)
N8 C13 1.34(3)
N9 C18 1.35(3)
N9 C17 1.39(2)
N9 C20 1.44(3)
N10 C17 1.26(3)
N10 C19 1.42(3)
N10 C24 1.51(3)
N11 C20 1.25(3)
N11 C23 1.30(3)
N12 C21 1.22(3)
N12 C20 1.35(3)
N13 C28 1.32(3)
N13 C25 1.34(3)
N13 C27 1.42(3)
N14 C25 1.34(2)
N14 C26 1.37(2)
N14 C32 1.48(3)
N15 C28 1.38(3)
N15 C31 1.39(3)
N16 C28 1.38(3)
N16 C29 1.38(3)
N17 C33 1.15(4)
N18 C35 1.08(4)
C2 C3 1.34(3)
C2 H2A 0.9700
C2 H2B 0.9700
C3 H3 0.9300
C5 C6 1.31(4)
C5 H5 0.9300
C6 C7 1.40(3)
C6 H6 0.9300
C7 H7 0.9300
C8 H8A 0.9600
C8 H8B 0.9600
C8 H8C 0.9600
C10 C11 1.29(3)
C10 H10 0.9300
C11 H11 0.9300
C13 C14 1.38(4)
C13 H13 0.9300
C14 C15 1.35(4)
C14 H14 0.9300
C15 H15 0.9300
C16 H16A 0.9600
C16 H16B 0.9600
C16 H16C 0.9600
C18 C19 1.27(3)
C18 H18 0.9300
C19 H19 0.9300
C21 C22 1.45(3)
C21 H21 0.9300
C22 C23 1.38(3)
C22 H22 0.9300
C23 H23 0.9300
C24 H24A 0.9600
C24 H24B 0.9600
C24 H24C 0.9600
C26 C27 1.35(3)
C26 H26 0.9300
C27 H27 0.9300
C29 C30 1.38(3)
C29 H29 0.9300
C30 C31 1.38(3)
C30 H30 0.9300
C31 H31 0.9300
C32 H32A 0.9600
C32 H32B 0.9600
C32 H32C 0.9600
C33 C34 1.43(5)
C34 H34A 0.9600
C34 H34B 0.9600
C34 H34C 0.9600
C35 C36 1.49(5)
C36 H36A 0.9600
C36 H36B 0.9600
C36 H36C 0.9600

loop_
_geom_torsion_atom_site_label_1
_geom_torsion_atom_site_label_2
_geom_torsion_atom_site_label_3
_geom_torsion_atom_site_label_4
_geom_torsion
C9 Pt1 N3 C7 -129(8)
C1 Pt1 N3 C7 179(2)
Cl1 Pt1 N3 C7 -3(2)
C9 Pt1 N3 C4 50(10)
C1 Pt1 N3 C4 -2.9(16)
Cl1 Pt1 N3 C4 175.0(15)
C25 Pt2 N11 C20 -35(9)
C17 Pt2 N11 C20 6.9(17)
Cl2 Pt2 N11 C20 -172.6(17)
C25 Pt2 N11 C23 138(8)
C17 Pt2 N11 C23 179.5(19)
Cl2 Pt2 N11 C23 0.0(18)
C3 N2 C1 N1 4(2)
C8 N2 C1 N1 179(2)
C3 N2 C1 Pt1 179.7(19)
C8 N2 C1 Pt1 -5(4)
C4 N1 C1 N2 172(2)
C2 N1 C1 N2 1(2)
C4 N1 C1 Pt1 -5(3)
C2 N1 C1 Pt1 -175.9(14)
C9 Pt1 C1 N2 13(3)
N3 Pt1 C1 N2 -172(3)
Cl1 Pt1 C1 N2 168(4)
C9 Pt1 C1 N1 -171.3(15)
N3 Pt1 C1 N1 3.8(15)
Cl1 Pt1 C1 N1 -16(7)
C4 N1 C2 C3 -176(2)
C1 N1 C2 C3 -6(2)
N1 C2 C3 N2 8(2)
C1 N2 C3 C2 -8(3)
C8 N2 C3 C2 177(2)
C1 N1 C4 N4 -177(2)
C2 N1 C4 N4 -8(4)
C1 N1 C4 N3 2(3)
C2 N1 C4 N3 171(2)
C5 N4 C4 N1 -176(2)
C5 N4 C4 N3 5(4)
C7 N3 C4 N1 180(2)
Pt1 N3 C4 N1 1(2)
C7 N3 C4 N4 0(4)
Pt1 N3 C4 N4 -179(2)
C4 N4 C5 C6 -9(4)
N4 C5 C6 C7 9(4)
C4 N3 C7 C6 0(4)
Pt1 N3 C7 C6 178.3(18)
C5 C6 C7 N3 -4(4)
C10 N6 C9 N5 0(2)
C16 N6 C9 N5 -175.5(18)
C10 N6 C9 Pt1 176.4(16)
C16 N6 C9 Pt1 1(3)
C12 N5 C9 N6 178(2)
C11 N5 C9 N6 0(2)
C12 N5 C9 Pt1 1(3)
C11 N5 C9 Pt1 -176.1(16)
C1 Pt1 C9 N6 79(2)
N3 Pt1 C9 N6 27(10)
Cl1 Pt1 C9 N6 -98.8(19)
C1 Pt1 C9 N5 -106.0(19)
N3 Pt1 C9 N5 -158(8)
Cl1 Pt1 C9 N5 76.6(18)
C9 N6 C10 C11 0(3)
C16 N6 C10 C11 175(2)
N6 C10 C11 N5 1(3)
C12 N5 C11 C10 -178(2)
C9 N5 C11 C10 0(3)
C13 N8 C12 N5 -180(2)
C13 N8 C12 N7 0(4)
C11 N5 C12 N8 21(4)
C9 N5 C12 N8 -156(2)
C11 N5 C12 N7 -158(2)
C9 N5 C12 N7 25(3)
C15 N7 C12 N8 1(4)
C15 N7 C12 N5 -180(2)
C12 N8 C13 C14 -2(4)
N8 C13 C14 C15 3(4)
C12 N7 C15 C14 1(4)
C13 C14 C15 N7 -2(4)
C19 N10 C17 N9 -1(2)
C24 N10 C17 N9 173.8(19)
C19 N10 C17 Pt2 180(2)
C24 N10 C17 Pt2 -6(4)
C18 N9 C17 N10 0(2)
C20 N9 C17 N10 178.5(18)
C18 N9 C17 Pt2 -179.9(13)
C20 N9 C17 Pt2 -2(2)
C25 Pt2 C17 N10 -6(3)
N11 Pt2 C17 N10 177(3)
Cl2 Pt2 C17 N10 -178(48)
C25 Pt2 C17 N9 173.9(14)
N11 Pt2 C17 N9 -2.3(13)
Cl2 Pt2 C17 N9 2(7)
C17 N9 C18 C19 0(2)
C20 N9 C18 C19 -178(2)
N9 C18 C19 N10 0(3)
C17 N10 C19 C18 1(3)
C24 N10 C19 C18 -174(2)
C23 N11 C20 N12 -1(4)
Pt2 N11 C20 N12 172(2)
C23 N11 C20 N9 177.2(17)
Pt2 N11 C20 N9 -9(2)
C21 N12 C20 N11 4(4)
C21 N12 C20 N9 -174(2)
C18 N9 C20 N11 -175(2)
C17 N9 C20 N11 8(3)
C18 N9 C20 N12 4(3)
C17 N9 C20 N12 -174.0(19)
C20 N12 C21 C22 -4(4)
N12 C21 C22 C23 3(4)
C20 N11 C23 C22 -1(3)
Pt2 N11 C23 C22 -173.9(16)
C21 C22 C23 N11 1(3)
C26 N14 C25 N13 -1(2)
C32 N14 C25 N13 176.7(19)
C26 N14 C25 Pt2 -174.4(15)
C32 N14 C25 Pt2 3(3)
C28 N13 C25 N14 180(2)
C27 N13 C25 N14 2(2)
C28 N13 C25 Pt2 -7(3)
C27 N13 C25 Pt2 174.9(16)
C17 Pt2 C25 N14 -81.2(19)
N11 Pt2 C25 N14 -40(9)
Cl2 Pt2 C25 N14 98.0(18)
C17 Pt2 C25 N13 106.9(19)
N11 Pt2 C25 N13 148(7)
Cl2 Pt2 C25 N13 -73.9(19)
C25 N14 C26 C27 0(2)
C32 N14 C26 C27 -178.0(19)
N14 C26 C27 N13 1(2)
C28 N13 C27 C26 -180(2)
C25 N13 C27 C26 -2(2)
C25 N13 C28 N16 160(2)
C27 N13 C28 N16 -22(3)
C25 N13 C28 N15 -20(3)
C27 N13 C28 N15 158(2)
C29 N16 C28 N13 -174(2)
C29 N16 C28 N15 6(3)
C31 N15 C28 N13 175(2)
C31 N15 C28 N16 -5(3)
C28 N16 C29 C30 -7(4)
N16 C29 C30 C31 9(4)
C29 C30 C31 N15 -9(4)
C28 N15 C31 C30 7(3)
